data_1565970
loop_
_publ_author_name
'Zheng, Dan'
'Huang, Ting-Hong'
'Luo, Cheng'
'Tang, Jing'

_publ_section_title
;
 Structural characterization, DFT studies and luminescent properties of
 dinuclear copper(I)-diimine complexes with the S-shape configurations
;
_journal_name_full 'Inorganica Chimica Acta'
_journal_page_first 120639
_journal_paper_doi 10.1016/j.ica.2021.120639
_journal_volume 529
_journal_year 2022
_chemical_formula_moiety 'C76 H68 Cu2 N4 P4, 2(B F4)'
_chemical_formula_sum 'C76 H68 B2 Cu2 F8 N4 P4'
_chemical_formula_weight 1461.92
_space_group_crystal_system triclinic
_space_group_IT_number 2
_space_group_name_Hall '-P 1'
_space_group_name_H-M_alt 'P -1'
_atom_sites_solution_hydrogens geom
_atom_sites_solution_primary direct
_cell_angle_alpha 92.486(2)
_cell_angle_beta 109.632(2)
_cell_angle_gamma 101.325(2)
_cell_formula_units_Z 1
_cell_length_a 10.0470(8)
_cell_length_b 13.7944(11)
_cell_length_c 14.3988(11)
_cell_measurement_reflns_used 9855
_cell_measurement_temperature 273.15
_cell_measurement_theta_max 27.18
_cell_measurement_theta_min 2.95
_cell_volume 1830.0(3)
_computing_cell_refinement 'SAINT V8.38A (Bruker, 2018)'
_computing_data_reduction 'SAINT V8.38A (Bruker, 2018)'
_computing_molecular_graphics 'Olex2 1.3 (Dolomanov et al., 2009)'
_computing_publication_material 'Olex2 1.3 (Dolomanov et al., 2009)'
_computing_structure_refinement 'XL  (Sheldrick, 2008)'
_computing_structure_solution 'XS  (Sheldrick, 2008)'
_diffrn_ambient_temperature 273.15
_diffrn_measured_fraction_theta_full 0.998
_diffrn_measured_fraction_theta_max 0.997
_diffrn_measurement_device_type 'CCD area detector'
_diffrn_measurement_method 'phi and omega scans'
_diffrn_radiation_monochromator graphite
_diffrn_radiation_type MoK\a
_diffrn_radiation_wavelength 0.71073
_diffrn_reflns_av_R_equivalents 0.0343
_diffrn_reflns_av_unetI/netI 0.0348
_diffrn_reflns_Laue_measured_fraction_full 0.998
_diffrn_reflns_Laue_measured_fraction_max 0.997
_diffrn_reflns_limit_h_max 13
_diffrn_reflns_limit_h_min -13
_diffrn_reflns_limit_k_max 17
_diffrn_reflns_limit_k_min -17
_diffrn_reflns_limit_l_max 18
_diffrn_reflns_limit_l_min -18
_diffrn_reflns_number 39212
_diffrn_reflns_point_group_measured_fraction_full 0.998
_diffrn_reflns_point_group_measured_fraction_max 0.997
_diffrn_reflns_theta_full 25.242
_diffrn_reflns_theta_max 27.618
_diffrn_reflns_theta_min 2.946
_diffrn_source_current 30.0
_diffrn_source_power 1.5
_diffrn_source_voltage 50.0
_exptl_absorpt_coefficient_mu 0.733
_exptl_absorpt_correction_T_max 0.7456
_exptl_absorpt_correction_T_min 0.6580
_exptl_absorpt_correction_type multi-scan
_exptl_absorpt_process_details
;
SADABS-2016/2 (Bruker,2016/2) was used for absorption correction.
wR2(int) was 0.0668 before and 0.0505 after correction.
The Ratio of minimum to maximum transmission is 0.8825.
The \l/2 correction factor is Not present.
;
_exptl_crystal_colour 'clear reddish red'
_exptl_crystal_colour_lustre clear
_exptl_crystal_colour_modifier reddish
_exptl_crystal_colour_primary red
_exptl_crystal_density_diffrn 1.327
_exptl_crystal_density_meas .
_exptl_crystal_description block
_exptl_crystal_F_000 752
_exptl_crystal_size_max 0.224
_exptl_crystal_size_mid 0.132
_exptl_crystal_size_min 0.108
_refine_diff_density_max 1.166
_refine_diff_density_min -0.864
_refine_diff_density_rms 0.073
_refine_ls_extinction_coef .
_refine_ls_extinction_method none
_refine_ls_goodness_of_fit_ref 1.026
_refine_ls_hydrogen_treatment constr
_refine_ls_matrix_type full
_refine_ls_number_parameters 433
_refine_ls_number_reflns 8476
_refine_ls_number_restraints 0
_refine_ls_restrained_S_all 1.026
_refine_ls_R_factor_all 0.0755
_refine_ls_R_factor_gt 0.0548
_refine_ls_shift/su_max 0.000
_refine_ls_shift/su_mean 0.000
_refine_ls_structure_factor_coef Fsqd
_refine_ls_weighting_details 'w=1/[\s^2^(Fo^2^)+(0.0942P)^2^+1.4578P] where P=(Fo^2^+2Fc^2^)/3'
_refine_ls_weighting_scheme calc
_refine_ls_wR_factor_gt 0.1534
_refine_ls_wR_factor_ref 0.1667
_reflns_Friedel_coverage 0.000
_reflns_Friedel_fraction_full .
_reflns_Friedel_fraction_max .
_reflns_number_gt 6469
_reflns_number_total 8476
_reflns_threshold_expression 'I > 2\s(I)'
_cod_data_source_file 1-complex2.cif
_cod_data_source_block 2
_cod_database_code 1565970
_shelx_space_group_comment
;
The symmetry employed for this shelxl refinement is uniquely defined
by the following loop, which should always be used as a source of
symmetry information in preference to the above space-group names.
They are only intended as comments.
;
_olex2_refinement_description
;
1. Fixed Uiso
 At 1.2 times of:
  All C(H) groups, All C(H,H) groups
2.a Secondary CH2 refined with riding coordinates:
 C13(H13A,H13B), C14(H14A,H14B), C15(H15A,H15B)
2.b Aromatic/amide H refined with riding coordinates:
 C2(H2), C3(H3), C4(H4), C5(H5), C6(H6), C8(H8), C9(H9), C10(H10), C11(H11),
 C12(H12), C17(H17), C18(H18), C19(H19), C20(H20), C21(H21), C23(H23), C24(H24),
  C25(H25), C26(H26), C27(H27), C28(H28), C29(H29), C30(H30), C31(H31),
 C33(H33), C34(H34), C37(H37), C38(H38)
;
_olex2_submission_special_instructions 'No special instructions were received'

loop_
_space_group_symop_operation_xyz
'x, y, z'
'-x, -y, -z'

loop_
_atom_site_label
_atom_site_type_symbol
_atom_site_fract_x
_atom_site_fract_y
_atom_site_fract_z
_atom_site_U_iso_or_equiv
_atom_site_adp_type
_atom_site_occupancy
_atom_site_site_symmetry_order
_atom_site_calc_flag
_atom_site_refinement_flags_posn
_atom_site_refinement_flags_adp
_atom_site_refinement_flags_occupancy
_atom_site_disorder_assembly
_atom_site_disorder_group
Cu1 Cu 0.06296(4) 0.26576(2) 0.20499(2) 0.03601(13) Uani 1 1 d . . . . .
P1 P 0.20931(9) 0.25023(6) 0.35765(6) 0.03839(19) Uani 1 1 d . . . . .
P2 P -0.15226(8) 0.23577(5) 0.22517(5) 0.03524(18) Uani 1 1 d . . . . .
N1 N 0.1082(3) 0.40339(18) 0.15463(18) 0.0400(6) Uani 1 1 d . . . . .
N2 N 0.1067(3) 0.22306(17) 0.08118(17) 0.0354(5) Uani 1 1 d . . . . .
C1 C 0.4029(4) 0.3088(3) 0.4064(3) 0.0495(8) Uani 1 1 d . . . . .
C2 C 0.4547(5) 0.3884(3) 0.3652(4) 0.0711(11) Uani 1 1 d . . . . .
H2 H 0.3924 0.4093 0.3099 0.085 Uiso 1 1 calc R U . . .
C3 C 0.6000(5) 0.4385(4) 0.4051(5) 0.0882(15) Uani 1 1 d . . . . .
H3 H 0.6333 0.4938 0.3776 0.106 Uiso 1 1 calc R U . . .
C4 C 0.6925(5) 0.4067(4) 0.4836(5) 0.0853(16) Uani 1 1 d . . . . .
H4 H 0.7895 0.4401 0.5095 0.102 Uiso 1 1 calc R U . . .
C5 C 0.6459(5) 0.3277(4) 0.5243(5) 0.0961(18) Uani 1 1 d . . . . .
H5 H 0.7101 0.3065 0.5784 0.115 Uiso 1 1 calc R U . . .
C6 C 0.5011(5) 0.2775(4) 0.4855(4) 0.0839(15) Uani 1 1 d . . . . .
H6 H 0.4697 0.2219 0.5133 0.101 Uiso 1 1 calc R U . . .
C7 C 0.2014(3) 0.1218(2) 0.3830(2) 0.0437(7) Uani 1 1 d . . . . .
C8 C 0.1801(4) 0.0861(3) 0.4670(3) 0.0583(9) Uani 1 1 d . . . . .
H8 H 0.1746 0.1296 0.5160 0.070 Uiso 1 1 calc R U . . .
C9 C 0.1672(5) -0.0143(3) 0.4777(4) 0.0744(12) Uani 1 1 d . . . . .
H9 H 0.1531 -0.0376 0.5341 0.089 Uiso 1 1 calc R U . . .
C10 C 0.1747(6) -0.0788(3) 0.4071(4) 0.0830(14) Uani 1 1 d . . . . .
H10 H 0.1643 -0.1462 0.4146 0.100 Uiso 1 1 calc R U . . .
C11 C 0.1978(6) -0.0447(3) 0.3240(4) 0.0812(14) Uani 1 1 d . . . . .
H11 H 0.2050 -0.0887 0.2761 0.097 Uiso 1 1 calc R U . . .
C12 C 0.2104(5) 0.0551(3) 0.3121(3) 0.0630(10) Uani 1 1 d . . . . .
H12 H 0.2251 0.0778 0.2556 0.076 Uiso 1 1 calc R U . . .
C13 C 0.1463(4) 0.3082(2) 0.4476(2) 0.0466(7) Uani 1 1 d . . . . .
H13A H 0.2026 0.2957 0.5135 0.056 Uiso 1 1 calc R U . . .
H13B H 0.1674 0.3796 0.4457 0.056 Uiso 1 1 calc R U . . .
C14 C -0.0147(4) 0.2738(3) 0.4331(2) 0.0481(8) Uani 1 1 d . . . . .
H14A H -0.0290 0.2978 0.4926 0.058 Uiso 1 1 calc R U . . .
H14B H -0.0387 0.2017 0.4268 0.058 Uiso 1 1 calc R U . . .
C15 C -0.1219(4) 0.3074(3) 0.3435(2) 0.0457(7) Uani 1 1 d . . . . .
H15A H -0.0855 0.3771 0.3401 0.055 Uiso 1 1 calc R U . . .
H15B H -0.2139 0.3011 0.3534 0.055 Uiso 1 1 calc R U . . .
C16 C -0.2352(3) 0.1105(2) 0.2404(2) 0.0451(7) Uani 1 1 d . . . . .
C17 C -0.1705(5) 0.0325(3) 0.2310(3) 0.0591(9) Uani 1 1 d . . . . .
H17 H -0.0873 0.0435 0.2144 0.071 Uiso 1 1 calc R U . . .
C18 C -0.2308(7) -0.0627(3) 0.2467(3) 0.0827(15) Uani 1 1 d . . . . .
H18 H -0.1871 -0.1149 0.2404 0.099 Uiso 1 1 calc R U . . .
C19 C -0.3506(7) -0.0803(4) 0.2707(4) 0.0965(19) Uani 1 1 d . . . . .
H19 H -0.3888 -0.1440 0.2815 0.116 Uiso 1 1 calc R U . . .
C20 C -0.4166(6) -0.0040(5) 0.2792(4) 0.0953(18) Uani 1 1 d . . . . .
H20 H -0.5001 -0.0165 0.2954 0.114 Uiso 1 1 calc R U . . .
C21 C -0.3602(4) 0.0914(3) 0.2638(3) 0.0687(11) Uani 1 1 d . . . . .
H21 H -0.4062 0.1426 0.2692 0.082 Uiso 1 1 calc R U . . .
C22 C -0.3044(3) 0.2747(2) 0.1368(2) 0.0408(7) Uani 1 1 d . . . . .
C23 C -0.3866(4) 0.2130(3) 0.0489(3) 0.0529(8) Uani 1 1 d . . . . .
H23 H -0.3694 0.1503 0.0387 0.063 Uiso 1 1 calc R U . . .
C24 C -0.4950(4) 0.2454(4) -0.0237(3) 0.0680(11) Uani 1 1 d . . . . .
H24 H -0.5483 0.2045 -0.0829 0.082 Uiso 1 1 calc R U . . .
C25 C -0.5240(4) 0.3370(4) -0.0088(3) 0.0690(12) Uani 1 1 d . . . . .
H25 H -0.5964 0.3581 -0.0576 0.083 Uiso 1 1 calc R U . . .
C26 C -0.4464(5) 0.3959(3) 0.0773(4) 0.0722(12) Uani 1 1 d . . . . .
H26 H -0.4671 0.4574 0.0878 0.087 Uiso 1 1 calc R U . . .
C27 C -0.3359(4) 0.3666(3) 0.1508(3) 0.0589(9) Uani 1 1 d . . . . .
H27 H -0.2832 0.4086 0.2093 0.071 Uiso 1 1 calc R U . . .
C28 C 0.1088(4) 0.4943(2) 0.1916(3) 0.0542(9) Uani 1 1 d . . . . .
H28 H 0.0800 0.5006 0.2462 0.065 Uiso 1 1 calc R U . . .
C29 C 0.1510(5) 0.5797(3) 0.1514(3) 0.0667(11) Uani 1 1 d . . . . .
H29 H 0.1506 0.6418 0.1789 0.080 Uiso 1 1 calc R U . . .
C30 C 0.1929(5) 0.5716(3) 0.0715(4) 0.0673(11) Uani 1 1 d . . . . .
H30 H 0.2230 0.6283 0.0445 0.081 Uiso 1 1 calc R U . . .
C31 C 0.1903(4) 0.4789(3) 0.0308(3) 0.0561(9) Uani 1 1 d . . . . .
H31 H 0.2164 0.4717 -0.0249 0.067 Uiso 1 1 calc R U . . .
C32 C 0.1481(3) 0.3965(2) 0.0745(2) 0.0408(7) Uani 1 1 d . . . . .
C33 C 0.1459(3) 0.2958(2) 0.0375(2) 0.0425(7) Uani 1 1 d . . . . .
H33 H 0.1727 0.2849 -0.0173 0.051 Uiso 1 1 calc R U . . .
C34 C -0.1488(3) 0.0671(2) -0.0125(2) 0.0454(7) Uani 1 1 d . . . . .
H34 H -0.1602 0.1313 -0.0009 0.054 Uiso 1 1 calc R U . . .
C35 C -0.0081(3) 0.0495(2) 0.0097(2) 0.0343(6) Uani 1 1 d . . . . .
C36 C 0.1191(3) 0.1256(2) 0.0511(2) 0.0372(6) Uani 1 1 d . . . . .
C37 C 0.2531(3) 0.1068(3) 0.0699(3) 0.0481(8) Uani 1 1 d . . . . .
H37 H 0.3351 0.1584 0.0955 0.058 Uiso 1 1 calc R U . . .
C38 C 0.2678(4) 0.0093(3) 0.0509(3) 0.0536(9) Uani 1 1 d . . . . .
H38 H 0.3598 -0.0031 0.0647 0.064 Uiso 1 1 calc R U . . .
F1 F 0.8328(6) 0.7164(3) 0.3180(3) 0.1467(18) Uani 1 1 d . . . . .
F2 F 0.9258(8) 0.5833(5) 0.3280(3) 0.206(3) Uani 1 1 d . . . . .
F3 F 1.0094(9) 0.6993(6) 0.2832(9) 0.330(6) Uani 1 1 d . . . . .
F4 F 0.8208(6) 0.6177(5) 0.1831(3) 0.187(2) Uani 1 1 d . . . . .
B1 B 0.8783(6) 0.6526(4) 0.2737(4) 0.0677(12) Uani 1 1 d . . . . .

loop_
_atom_site_aniso_label
_atom_site_aniso_U_11
_atom_site_aniso_U_22
_atom_site_aniso_U_33
_atom_site_aniso_U_23
_atom_site_aniso_U_13
_atom_site_aniso_U_12
Cu1 0.0448(2) 0.0356(2) 0.0319(2) 0.00618(14) 0.01859(16) 0.00909(15)
P1 0.0409(4) 0.0368(4) 0.0352(4) 0.0071(3) 0.0111(3) 0.0068(3)
P2 0.0396(4) 0.0363(4) 0.0326(4) 0.0057(3) 0.0148(3) 0.0106(3)
N1 0.0510(15) 0.0341(12) 0.0361(13) 0.0070(10) 0.0175(11) 0.0079(11)
N2 0.0367(12) 0.0343(12) 0.0340(12) -0.0039(10) 0.0145(10) 0.0030(10)
C1 0.0438(17) 0.0448(18) 0.053(2) -0.0008(15) 0.0118(15) 0.0054(14)
C2 0.056(2) 0.071(3) 0.079(3) 0.012(2) 0.022(2) 0.000(2)
C3 0.065(3) 0.078(3) 0.111(4) -0.008(3) 0.035(3) -0.012(2)
C4 0.044(2) 0.075(3) 0.122(4) -0.041(3) 0.022(3) 0.002(2)
C5 0.053(3) 0.092(4) 0.114(4) -0.005(3) -0.007(3) 0.016(3)
C6 0.057(2) 0.075(3) 0.093(3) 0.020(3) -0.005(2) 0.009(2)
C7 0.0453(17) 0.0398(16) 0.0431(17) 0.0097(13) 0.0113(14) 0.0092(13)
C8 0.068(2) 0.052(2) 0.054(2) 0.0185(17) 0.0183(18) 0.0137(18)
C9 0.091(3) 0.058(2) 0.078(3) 0.033(2) 0.030(3) 0.018(2)
C10 0.097(3) 0.042(2) 0.110(4) 0.025(2) 0.034(3) 0.019(2)
C11 0.103(4) 0.052(2) 0.101(4) 0.007(2) 0.044(3) 0.031(2)
C12 0.079(3) 0.053(2) 0.065(2) 0.0122(18) 0.031(2) 0.0236(19)
C13 0.0555(19) 0.0444(17) 0.0349(16) -0.0003(13) 0.0121(14) 0.0074(14)
C14 0.059(2) 0.058(2) 0.0306(15) 0.0035(14) 0.0189(14) 0.0154(16)
C15 0.0537(19) 0.0504(18) 0.0398(16) 0.0019(14) 0.0218(15) 0.0188(15)
C16 0.0446(17) 0.0443(17) 0.0404(16) 0.0118(13) 0.0087(14) 0.0059(14)
C17 0.071(2) 0.0425(18) 0.050(2) 0.0012(15) 0.0055(18) 0.0109(17)
C18 0.115(4) 0.042(2) 0.065(3) 0.0065(19) 0.003(3) 0.010(2)
C19 0.113(4) 0.066(3) 0.074(3) 0.024(3) 0.007(3) -0.021(3)
C20 0.074(3) 0.101(4) 0.088(4) 0.033(3) 0.020(3) -0.022(3)
C21 0.055(2) 0.076(3) 0.072(3) 0.028(2) 0.022(2) 0.005(2)
C22 0.0391(15) 0.0474(17) 0.0405(16) 0.0148(13) 0.0172(13) 0.0124(13)
C23 0.0418(17) 0.066(2) 0.0502(19) 0.0041(17) 0.0149(15) 0.0127(16)
C24 0.0434(19) 0.102(3) 0.049(2) 0.012(2) 0.0099(16) 0.005(2)
C25 0.048(2) 0.089(3) 0.073(3) 0.042(3) 0.017(2) 0.023(2)
C26 0.072(3) 0.064(2) 0.092(3) 0.040(2) 0.029(3) 0.035(2)
C27 0.064(2) 0.049(2) 0.065(2) 0.0178(17) 0.0186(19) 0.0210(17)
C28 0.076(2) 0.0392(17) 0.054(2) 0.0063(15) 0.0279(18) 0.0186(16)
C29 0.088(3) 0.0361(18) 0.085(3) 0.0144(18) 0.039(2) 0.0187(18)
C30 0.080(3) 0.044(2) 0.091(3) 0.030(2) 0.045(2) 0.0145(19)
C31 0.063(2) 0.055(2) 0.063(2) 0.0232(17) 0.0351(19) 0.0144(17)
C32 0.0445(16) 0.0396(16) 0.0419(16) 0.0112(13) 0.0190(13) 0.0092(13)
C33 0.0455(17) 0.0500(17) 0.0372(15) 0.0056(13) 0.0221(14) 0.0088(14)
C34 0.0391(16) 0.0451(17) 0.0505(18) -0.0093(14) 0.0132(14) 0.0138(13)
C35 0.0355(14) 0.0395(15) 0.0284(13) -0.0029(11) 0.0129(11) 0.0084(12)
C36 0.0406(15) 0.0394(15) 0.0339(14) -0.0027(12) 0.0180(12) 0.0066(12)
C37 0.0337(15) 0.0490(18) 0.056(2) -0.0122(15) 0.0169(14) -0.0002(13)
C38 0.0341(16) 0.057(2) 0.067(2) -0.0141(17) 0.0151(15) 0.0122(14)
F1 0.249(5) 0.157(3) 0.109(3) 0.051(2) 0.104(3) 0.137(4)
F2 0.325(8) 0.218(6) 0.090(3) 0.017(3) 0.019(4) 0.191(6)
F3 0.254(8) 0.204(7) 0.535(15) -0.187(8) 0.250(10) -0.093(6)
F4 0.197(5) 0.279(6) 0.064(2) -0.030(3) -0.012(3) 0.119(5)
B1 0.085(3) 0.063(3) 0.050(3) -0.005(2) 0.017(2) 0.020(3)

loop_
_atom_type_symbol
_atom_type_description
_atom_type_scat_dispersion_real
_atom_type_scat_dispersion_imag
_atom_type_scat_source
C C 0.0033 0.0016 'International Tables Vol C Tables 4.2.6.8 and 6.1.1.4'
H H 0.0000 0.0000 'International Tables Vol C Tables 4.2.6.8 and 6.1.1.4'
B B 0.0013 0.0007 'International Tables Vol C Tables 4.2.6.8 and 6.1.1.4'
Cu Cu 0.3201 1.2651 'International Tables Vol C Tables 4.2.6.8 and 6.1.1.4'
F F 0.0171 0.0103 'International Tables Vol C Tables 4.2.6.8 and 6.1.1.4'
N N 0.0061 0.0033 'International Tables Vol C Tables 4.2.6.8 and 6.1.1.4'
P P 0.1023 0.0942 'International Tables Vol C Tables 4.2.6.8 and 6.1.1.4'

loop_
_geom_angle_atom_site_label_1
_geom_angle_atom_site_label_2
_geom_angle_atom_site_label_3
_geom_angle
_geom_angle_site_symmetry_1
_geom_angle_site_symmetry_3
P2 Cu1 P1 100.65(3) . .
N1 Cu1 P1 115.70(7) . .
N1 Cu1 P2 111.97(8) . .
N2 Cu1 P1 120.69(7) . .
N2 Cu1 P2 127.35(7) . .
N2 Cu1 N1 79.67(10) . .
C1 P1 Cu1 122.83(12) . .
C1 P1 C13 101.13(16) . .
C7 P1 Cu1 113.47(11) . .
C7 P1 C1 104.28(15) . .
C7 P1 C13 105.69(16) . .
C13 P1 Cu1 107.67(11) . .
C15 P2 Cu1 105.51(12) . .
C16 P2 Cu1 120.11(11) . .
C16 P2 C15 102.97(16) . .
C16 P2 C22 102.32(14) . .
C22 P2 Cu1 119.56(10) . .
C22 P2 C15 104.21(15) . .
C28 N1 Cu1 130.2(2) . .
C28 N1 C32 117.5(3) . .
C32 N1 Cu1 112.2(2) . .
C33 N2 Cu1 113.6(2) . .
C33 N2 C36 118.8(2) . .
C36 N2 Cu1 126.77(19) . .
C2 C1 P1 119.6(3) . .
C2 C1 C6 117.5(4) . .
C6 C1 P1 122.9(3) . .
C1 C2 H2 119.6 . .
C1 C2 C3 120.7(5) . .
C3 C2 H2 119.6 . .
C2 C3 H3 120.0 . .
C4 C3 C2 120.1(5) . .
C4 C3 H3 119.9 . .
C3 C4 H4 119.7 . .
C5 C4 C3 120.6(4) . .
C5 C4 H4 119.7 . .
C4 C5 H5 120.1 . .
C4 C5 C6 119.8(5) . .
C6 C5 H5 120.1 . .
C1 C6 C5 121.2(5) . .
C1 C6 H6 119.4 . .
C5 C6 H6 119.4 . .
C8 C7 P1 123.8(3) . .
C12 C7 P1 117.7(3) . .
C12 C7 C8 118.4(3) . .
C7 C8 H8 120.0 . .
C9 C8 C7 120.1(4) . .
C9 C8 H8 120.0 . .
C8 C9 H9 119.6 . .
C10 C9 C8 120.8(4) . .
C10 C9 H9 119.6 . .
C9 C10 H10 120.0 . .
C9 C10 C11 120.0(4) . .
C11 C10 H10 120.0 . .
C10 C11 H11 120.1 . .
C10 C11 C12 119.9(4) . .
C12 C11 H11 120.1 . .
C7 C12 C11 120.9(4) . .
C7 C12 H12 119.6 . .
C11 C12 H12 119.6 . .
P1 C13 H13A 108.1 . .
P1 C13 H13B 108.1 . .
H13A C13 H13B 107.3 . .
C14 C13 P1 116.6(2) . .
C14 C13 H13A 108.1 . .
C14 C13 H13B 108.1 . .
C13 C14 H14A 108.2 . .
C13 C14 H14B 108.2 . .
C13 C14 C15 116.3(3) . .
H14A C14 H14B 107.4 . .
C15 C14 H14A 108.2 . .
C15 C14 H14B 108.2 . .
P2 C15 H15A 108.9 . .
P2 C15 H15B 108.9 . .
C14 C15 P2 113.5(2) . .
C14 C15 H15A 108.9 . .
C14 C15 H15B 108.9 . .
H15A C15 H15B 107.7 . .
C17 C16 P2 119.6(3) . .
C21 C16 P2 121.6(3) . .
C21 C16 C17 118.8(3) . .
C16 C17 H17 120.2 . .
C16 C17 C18 119.6(4) . .
C18 C17 H17 120.2 . .
C17 C18 H18 119.4 . .
C19 C18 C17 121.2(5) . .
C19 C18 H18 119.4 . .
C18 C19 H19 120.1 . .
C18 C19 C20 119.9(5) . .
C20 C19 H19 120.1 . .
C19 C20 H20 119.7 . .
C19 C20 C21 120.6(5) . .
C21 C20 H20 119.7 . .
C16 C21 H21 120.0 . .
C20 C21 C16 119.9(5) . .
C20 C21 H21 120.0 . .
C23 C22 P2 118.9(3) . .
C27 C22 P2 122.4(3) . .
C27 C22 C23 118.5(3) . .
C22 C23 H23 120.1 . .
C22 C23 C24 119.8(4) . .
C24 C23 H23 120.1 . .
C23 C24 H24 119.6 . .
C25 C24 C23 120.8(4) . .
C25 C24 H24 119.6 . .
C24 C25 H25 120.3 . .
C26 C25 C24 119.3(4) . .
C26 C25 H25 120.3 . .
C25 C26 H26 119.3 . .
C25 C26 C27 121.4(4) . .
C27 C26 H26 119.3 . .
C22 C27 C26 120.1(4) . .
C22 C27 H27 120.0 . .
C26 C27 H27 120.0 . .
N1 C28 H28 118.8 . .
N1 C28 C29 122.3(3) . .
C29 C28 H28 118.8 . .
C28 C29 H29 120.3 . .
C30 C29 C28 119.5(4) . .
C30 C29 H29 120.3 . .
C29 C30 H30 120.3 . .
C29 C30 C31 119.4(3) . .
C31 C30 H30 120.3 . .
C30 C31 H31 120.7 . .
C30 C31 C32 118.6(3) . .
C32 C31 H31 120.7 . .
N1 C32 C31 122.7(3) . .
N1 C32 C33 115.2(3) . .
C31 C32 C33 122.1(3) . .
N2 C33 C32 119.1(3) . .
N2 C33 H33 120.4 . .
C32 C33 H33 120.4 . .
C35 C34 H34 119.8 . .
C38 C34 H34 119.8 2 .
C38 C34 C35 120.4(3) 2 .
C34 C35 C35 119.3(3) . 2
C34 C35 C36 122.8(3) . .
C36 C35 C35 117.9(3) . 2
C35 C36 N2 119.0(2) . .
C37 C36 N2 119.3(3) . .
C37 C36 C35 121.5(3) . .
C36 C37 H37 119.9 . .
C36 C37 C38 120.1(3) . .
C38 C37 H37 119.9 . .
C34 C38 C37 120.7(3) 2 .
C34 C38 H38 119.6 2 .
C37 C38 H38 119.6 . .
F1 B1 F2 114.6(5) . .
F1 B1 F3 103.6(5) . .
F3 B1 F2 92.6(7) . .
F4 B1 F1 125.2(5) . .
F4 B1 F2 110.1(5) . .
F4 B1 F3 104.3(7) . .

loop_
_geom_bond_atom_site_label_1
_geom_bond_atom_site_label_2
_geom_bond_distance
_geom_bond_site_symmetry_2
Cu1 P1 2.2433(9) .
Cu1 P2 2.2389(8) .
Cu1 N1 2.083(2) .
Cu1 N2 2.063(2) .
P1 C1 1.829(3) .
P1 C7 1.816(3) .
P1 C13 1.838(3) .
P2 C15 1.833(3) .
P2 C16 1.821(3) .
P2 C22 1.822(3) .
N1 C28 1.340(4) .
N1 C32 1.349(4) .
N2 C33 1.274(4) .
N2 C36 1.436(4) .
C1 C2 1.366(5) .
C1 C6 1.383(6) .
C2 H2 0.9300 .
C2 C3 1.394(6) .
C3 H3 0.9300 .
C3 C4 1.353(8) .
C4 H4 0.9300 .
C4 C5 1.338(8) .
C5 H5 0.9300 .
C5 C6 1.390(7) .
C6 H6 0.9300 .
C7 C8 1.392(5) .
C7 C12 1.381(5) .
C8 H8 0.9300 .
C8 C9 1.385(5) .
C9 H9 0.9300 .
C9 C10 1.354(7) .
C10 H10 0.9300 .
C10 C11 1.378(7) .
C11 H11 0.9300 .
C11 C12 1.381(6) .
C12 H12 0.9300 .
C13 H13A 0.9700 .
C13 H13B 0.9700 .
C13 C14 1.532(5) .
C14 H14A 0.9700 .
C14 H14B 0.9700 .
C14 C15 1.533(5) .
C15 H15A 0.9700 .
C15 H15B 0.9700 .
C16 C17 1.387(5) .
C16 C21 1.386(5) .
C17 H17 0.9300 .
C17 C18 1.395(6) .
C18 H18 0.9300 .
C18 C19 1.341(8) .
C19 H19 0.9300 .
C19 C20 1.371(8) .
C20 H20 0.9300 .
C20 C21 1.386(7) .
C21 H21 0.9300 .
C22 C23 1.392(5) .
C22 C27 1.387(5) .
C23 H23 0.9300 .
C23 C24 1.394(5) .
C24 H24 0.9300 .
C24 C25 1.375(6) .
C25 H25 0.9300 .
C25 C26 1.349(7) .
C26 H26 0.9300 .
C26 C27 1.393(6) .
C27 H27 0.9300 .
C28 H28 0.9300 .
C28 C29 1.389(5) .
C29 H29 0.9300 .
C29 C30 1.359(6) .
C30 H30 0.9300 .
C30 C31 1.376(5) .
C31 H31 0.9300 .
C31 C32 1.386(4) .
C32 C33 1.459(4) .
C33 H33 0.9300 .
C34 H34 0.9300 .
C34 C35 1.413(4) .
C34 C38 1.363(5) 2
C35 C35 1.433(5) 2
C35 C36 1.414(4) .
C36 C37 1.361(4) .
C37 H37 0.9300 .
C37 C38 1.406(5) .
C38 C34 1.363(5) 2
C38 H38 0.9300 .
F1 B1 1.302(6) .
F2 B1 1.320(7) .
F3 B1 1.307(8) .
F4 B1 1.265(6) .

loop_
_geom_torsion_atom_site_label_1
_geom_torsion_atom_site_label_2
_geom_torsion_atom_site_label_3
_geom_torsion_atom_site_label_4
_geom_torsion
_geom_torsion_site_symmetry_1
_geom_torsion_site_symmetry_2
_geom_torsion_site_symmetry_3
_geom_torsion_site_symmetry_4
Cu1 P1 C1 C2 21.0(4) . . . .
Cu1 P1 C1 C6 -160.3(3) . . . .
Cu1 P1 C7 C8 -129.4(3) . . . .
Cu1 P1 C7 C12 47.5(3) . . . .
Cu1 P1 C13 C14 52.2(3) . . . .
Cu1 P2 C15 C14 -63.0(3) . . . .
Cu1 P2 C16 C17 -5.4(3) . . . .
Cu1 P2 C16 C21 172.9(3) . . . .
Cu1 P2 C22 C23 83.9(3) . . . .
Cu1 P2 C22 C27 -91.9(3) . . . .
Cu1 N1 C28 C29 175.8(3) . . . .
Cu1 N1 C32 C31 -176.8(3) . . . .
Cu1 N1 C32 C33 2.4(3) . . . .
Cu1 N2 C33 C32 -3.1(4) . . . .
Cu1 N2 C36 C35 74.1(3) . . . .
Cu1 N2 C36 C37 -100.9(3) . . . .
P1 C1 C2 C3 175.8(4) . . . .
P1 C1 C6 C5 -176.0(4) . . . .
P1 C7 C8 C9 176.3(3) . . . .
P1 C7 C12 C11 -176.7(4) . . . .
P1 C13 C14 C15 -70.9(3) . . . .
P2 C16 C17 C18 177.4(3) . . . .
P2 C16 C21 C20 -177.1(3) . . . .
P2 C22 C23 C24 -174.1(3) . . . .
P2 C22 C27 C26 174.9(3) . . . .
N1 C28 C29 C30 0.2(7) . . . .
N1 C32 C33 N2 0.5(4) . . . .
N2 C36 C37 C38 173.1(3) . . . .
C1 P1 C7 C8 94.5(3) . . . .
C1 P1 C7 C12 -88.6(3) . . . .
C1 P1 C13 C14 -177.9(3) . . . .
C1 C2 C3 C4 2.0(8) . . . .
C2 C1 C6 C5 2.7(8) . . . .
C2 C3 C4 C5 -0.5(8) . . . .
C3 C4 C5 C6 0.2(8) . . . .
C4 C5 C6 C1 -1.3(9) . . . .
C6 C1 C2 C3 -3.0(7) . . . .
C7 P1 C1 C2 151.8(3) . . . .
C7 P1 C1 C6 -29.5(4) . . . .
C7 P1 C13 C14 -69.4(3) . . . .
C7 C8 C9 C10 -0.1(7) . . . .
C8 C7 C12 C11 0.3(6) . . . .
C8 C9 C10 C11 1.0(8) . . . .
C9 C10 C11 C12 -1.3(8) . . . .
C10 C11 C12 C7 0.6(7) . . . .
C12 C7 C8 C9 -0.6(6) . . . .
C13 P1 C1 C2 -98.6(3) . . . .
C13 P1 C1 C6 80.0(4) . . . .
C13 P1 C7 C8 -11.7(3) . . . .
C13 P1 C7 C12 165.2(3) . . . .
C13 C14 C15 P2 77.2(3) . . . .
C15 P2 C16 C17 -122.2(3) . . . .
C15 P2 C16 C21 56.1(3) . . . .
C15 P2 C22 C23 -158.6(3) . . . .
C15 P2 C22 C27 25.6(3) . . . .
C16 P2 C15 C14 63.7(3) . . . .
C16 P2 C22 C23 -51.6(3) . . . .
C16 P2 C22 C27 132.6(3) . . . .
C16 C17 C18 C19 0.0(6) . . . .
C17 C16 C21 C20 1.2(6) . . . .
C17 C18 C19 C20 0.6(8) . . . .
C18 C19 C20 C21 -0.4(8) . . . .
C19 C20 C21 C16 -0.5(8) . . . .
C21 C16 C17 C18 -0.9(5) . . . .
C22 P2 C15 C14 170.2(2) . . . .
C22 P2 C16 C17 129.9(3) . . . .
C22 P2 C16 C21 -51.9(3) . . . .
C22 C23 C24 C25 -1.4(6) . . . .
C23 C22 C27 C26 -0.9(5) . . . .
C23 C24 C25 C26 0.0(6) . . . .
C24 C25 C26 C27 1.1(7) . . . .
C25 C26 C27 C22 -0.6(7) . . . .
C27 C22 C23 C24 1.9(5) . . . .
C28 N1 C32 C31 0.7(5) . . . .
C28 N1 C32 C33 179.8(3) . . . .
C28 C29 C30 C31 1.1(7) . . . .
C29 C30 C31 C32 -1.5(6) . . . .
C30 C31 C32 N1 0.6(5) . . . .
C30 C31 C32 C33 -178.4(3) . . . .
C31 C32 C33 N2 179.6(3) . . . .
C32 N1 C28 C29 -1.1(6) . . . .
C33 N2 C36 C35 -116.8(3) . . . .
C33 N2 C36 C37 68.2(4) . . . .
C34 C35 C36 N2 6.4(4) . . . .
C34 C35 C36 C37 -178.7(3) . . . .
C35 C35 C36 N2 -173.3(3) 2 . . .
C35 C35 C36 C37 1.6(5) 2 . . .
C35 C36 C37 C38 -1.8(5) . . . .
C36 N2 C33 C32 -173.6(3) . . . .
C36 C37 C38 C34 0.7(6) . . . 2
C38 C34 C35 C35 0.7(5) 2 . . 2
C38 C34 C35 C36 -178.9(3) 2 . . .
